data_2234241
loop_
_publ_author_name
'Roy, Tapashi G.'
'Palit, Debashis'
'Nath, Babul Chandra'
'Ng, Seik Weng'
'Tiekink, Edward R. T.'

_publ_section_title
;
 <i>cis</i>-(Acetato-\k^2^<i>O</i>,<i>O</i>')(5,5,7,12,12,14-hexamethyl-1,4,8,11-tetraazacyclotetradecane-\k^4^<i>N</i>,<i>N</i>',<i>N</i>'',<i>N</i>''')nickel(II)
 perchlorate monohydrate
;
_journal_coeditor_code HB6703
_journal_issue 4
_journal_name_full 'Acta Crystallographica Section E'
_journal_page_first m525
_journal_page_last m526
_journal_paper_doi 10.1107/S1600536812013232
_journal_volume 68
_journal_year 2012
_chemical_formula_iupac '[Ni (C2 H3 O2) (C16 H36 N4] Cl O4, H2 O'
_chemical_formula_moiety 'C18 H39 N4 Ni O2 +, Cl O4 -, H2 O'
_chemical_formula_sum 'C18 H41 Cl N4 Ni O7'
_chemical_formula_weight 519.71
_chemical_name_systematic
;
<i>cis</i>-(Acetato-\k^2^<i>O</i>,<i>O</i>')(5,5,7,12,12,14-hexamethyl-
1,4,8,11-tetraazacyclotetradecane-
\k^4^<i>N</i>,<i>N</i>',<i>N</i>'',<i>N</i>''')nickel(II) perchlorate
monohydrate
;
_space_group_IT_number 15
_symmetry_cell_setting monoclinic
_symmetry_space_group_name_Hall '-C 2yc'
_symmetry_space_group_name_H-M 'C 1 2/c 1'
_atom_sites_solution_hydrogens geom
_atom_sites_solution_primary direct
_atom_sites_solution_secondary difmap
_audit_creation_method SHELXL-97
_cell_angle_alpha 90.00
_cell_angle_beta 96.534(3)
_cell_angle_gamma 90.00
_cell_formula_units_Z 4
_cell_length_a 9.4041(2)
_cell_length_b 15.9593(4)
_cell_length_c 16.0721(6)
_cell_measurement_reflns_used 3218
_cell_measurement_temperature 100(2)
_cell_measurement_theta_max 76.4352
_cell_measurement_theta_min 5.4820
_cell_volume 2396.48(12)
_computing_cell_refinement 'CrysAlis PRO (Agilent, 2011)'
_computing_data_collection 'CrysAlis PRO (Agilent, 2011)'
_computing_data_reduction 'CrysAlis PRO (Agilent, 2011)'
_computing_molecular_graphics 'ORTEP-3 (Farrugia, 1997) and DIAMOND (Brandenburg, 2006)'
_computing_publication_material 'publCIF (Westrip, 2010)'
_computing_structure_refinement 'SHELXL97 (Sheldrick, 2008)'
_computing_structure_solution 'SHELXS97 (Sheldrick, 2008)'
_diffrn_ambient_temperature 100(2)
_diffrn_detector_area_resol_mean 10.4041
_diffrn_measured_fraction_theta_full 0.980
_diffrn_measured_fraction_theta_max 0.980
_diffrn_measurement_device_type 'Agilent SuperNova Dual diffractometer with an Atlas detector'
_diffrn_measurement_method '\w scan'
_diffrn_radiation_monochromator Mirror
_diffrn_radiation_source 'SuperNova (Cu) X-ray Source'
_diffrn_radiation_type CuK\a
_diffrn_radiation_wavelength 1.54184
_diffrn_reflns_av_R_equivalents 0.0240
_diffrn_reflns_av_sigmaI/netI 0.0264
_diffrn_reflns_limit_h_max 11
_diffrn_reflns_limit_h_min -11
_diffrn_reflns_limit_k_max 19
_diffrn_reflns_limit_k_min -18
_diffrn_reflns_limit_l_max 20
_diffrn_reflns_limit_l_min -3
_diffrn_reflns_number 5502
_diffrn_reflns_theta_full 76.63
_diffrn_reflns_theta_max 76.63
_diffrn_reflns_theta_min 5.49
_diffrn_standards_decay_% 0
_diffrn_standards_interval_count 0
_diffrn_standards_interval_time 0
_diffrn_standards_number 0
_exptl_absorpt_coefficient_mu 2.581
_exptl_absorpt_correction_T_max 1.000
_exptl_absorpt_correction_T_min 0.850
_exptl_absorpt_correction_type multi-scan
_exptl_absorpt_process_details '(CrysAlis PRO; Agilent, 2011)'
_exptl_crystal_colour light-purple
_exptl_crystal_density_diffrn 1.440
_exptl_crystal_density_method 'not measured'
_exptl_crystal_description prism
_exptl_crystal_F_000 1112
_exptl_crystal_size_max 0.25
_exptl_crystal_size_mid 0.20
_exptl_crystal_size_min 0.15
_refine_diff_density_max 0.596
_refine_diff_density_min -0.616
_refine_ls_extinction_method none
_refine_ls_goodness_of_fit_ref 1.087
_refine_ls_hydrogen_treatment constr
_refine_ls_matrix_type full
_refine_ls_number_parameters 171
_refine_ls_number_reflns 2480
_refine_ls_number_restraints 45
_refine_ls_restrained_S_all 1.148
_refine_ls_R_factor_all 0.0712
_refine_ls_R_factor_gt 0.0668
_refine_ls_shift/su_max 0.000
_refine_ls_shift/su_mean 0.000
_refine_ls_structure_factor_coef Fsqd
_refine_ls_weighting_details 'calc w=1/[\s^2^(Fo^2^)+(0.0529P)^2^+9.9029P] where P=(Fo^2^+2Fc^2^)/3'
_refine_ls_weighting_scheme calc
_refine_ls_wR_factor_gt 0.1586
_refine_ls_wR_factor_ref 0.1616
_reflns_number_gt 2286
_reflns_number_total 2480
_reflns_threshold_expression I>2\s(I)
_cod_data_source_file hb6703.cif
_cod_data_source_block I
_cod_original_sg_symbol_H-M 'C 2/c'
_cod_database_code 2234241
_cod_database_fobs_code 2234241

loop_
_symmetry_equiv_pos_as_xyz
'x, y, z'
'-x, y, -z+1/2'
'x+1/2, y+1/2, z'
'-x+1/2, y+1/2, -z+1/2'
'-x, -y, -z'
'x, -y, z-1/2'
'-x+1/2, -y+1/2, -z'
'x+1/2, -y+1/2, z-1/2'

loop_
_atom_site_type_symbol
_atom_site_label
_atom_site_fract_x
_atom_site_fract_y
_atom_site_fract_z
_atom_site_U_iso_or_equiv
_atom_site_adp_type
_atom_site_calc_flag
_atom_site_refinement_flags
_atom_site_occupancy
_atom_site_symmetry_multiplicity
_atom_site_disorder_assembly
_atom_site_disorder_group
Ni Ni 0.5000 0.56446(4) 0.7500 0.0300(3) Uani d S 1 2 . .
Cl Cl1 0.4637(3) 0.86782(11) 0.71627(15) 0.0559(6) Uani d PD 0.50 1 A -1
O O2 0.6083(10) 0.8409(9) 0.7174(9) 0.197(12) Uani d PDU 0.50 1 A -1
O O3 0.4105(13) 0.8372(5) 0.7910(6) 0.111(5) Uani d PDU 0.50 1 A -1
O O4 0.4585(9) 0.9554(3) 0.7181(5) 0.085(3) Uani d PDU 0.50 1 A -1
O O5 0.3800(9) 0.8336(6) 0.6466(5) 0.111(3) Uani d PDU 0.50 1 A -1
O O1W 0.7196(13) 0.8995(10) 0.8864(7) 0.147(6) Uani d P 0.50 1 B -1
H H1W1 0.7967 0.9187 0.8726 0.220 Uiso d PR 0.50 1 B -1
H H1W2 0.6729 0.8794 0.8433 0.220 Uiso d PR 0.50 1 B -1
O O1 0.4508(2) 0.45087(14) 0.80858(16) 0.0318(5) Uani d . 1 1 . .
N N1 0.5584(4) 0.64503(18) 0.6573(2) 0.0459(9) Uani d . 1 1 . .
H H1 0.5406 0.6967 0.6721 0.069 Uiso calc R 1 1 . .
N N2 0.2798(3) 0.5692(2) 0.6999(2) 0.0412(8) Uani d . 1 1 . .
H H2 0.2413 0.5227 0.7164 0.062 Uiso calc R 1 1 . .
C C1 0.5402(7) 0.6902(4) 0.5067(4) 0.085(2) Uani d . 1 1 . .
H H1A 0.6439 0.6833 0.5075 0.128 Uiso calc R 1 1 . .
H H1B 0.5188 0.7483 0.5206 0.128 Uiso calc R 1 1 . .
H H1C 0.4930 0.6766 0.4508 0.128 Uiso calc R 1 1 . .
C C2 0.4854(5) 0.6312(3) 0.5713(3) 0.0546(12) Uani d . 1 1 . .
H H2A 0.5042 0.5722 0.5546 0.066 Uiso calc R 1 1 . .
C C3 0.3231(5) 0.6426(3) 0.5688(4) 0.0681(16) Uani d . 1 1 . .
H H3A 0.2832 0.6489 0.5095 0.082 Uiso calc R 1 1 . .
H H3B 0.3059 0.6961 0.5973 0.082 Uiso calc R 1 1 . .
C C4 0.2374(5) 0.5741(3) 0.6076(3) 0.0535(12) Uani d . 1 1 . .
C C5 0.2620(5) 0.4882(3) 0.5708(3) 0.0554(11) Uani d . 1 1 . .
H H5A 0.3634 0.4733 0.5823 0.083 Uiso calc R 1 1 . .
H H5B 0.2345 0.4895 0.5102 0.083 Uiso calc R 1 1 . .
H H5C 0.2039 0.4465 0.5963 0.083 Uiso calc R 1 1 . .
C C6 0.0754(5) 0.5945(4) 0.5877(4) 0.0749(17) Uani d . 1 1 . .
H H6A 0.0558 0.6499 0.6102 0.112 Uiso calc R 1 1 . .
H H6B 0.0190 0.5521 0.6134 0.112 Uiso calc R 1 1 . .
H H6C 0.0493 0.5944 0.5269 0.112 Uiso calc R 1 1 . .
C C7 0.2205(4) 0.6372(3) 0.7477(3) 0.0534(12) Uani d . 1 1 . .
H H7A 0.1153 0.6310 0.7446 0.064 Uiso calc R 1 1 . .
H H7B 0.2415 0.6920 0.7229 0.064 Uiso calc R 1 1 . .
C C8 0.2843(4) 0.6345(3) 0.8372(3) 0.0514(11) Uani d . 1 1 . .
H H8A 0.2428 0.6799 0.8689 0.062 Uiso calc R 1 1 . .
H H8B 0.2614 0.5803 0.8624 0.062 Uiso calc R 1 1 . .
C C9 0.5000 0.4119(3) 0.7500 0.0312(10) Uani d S 1 2 . .
C C10 0.5000 0.3177(3) 0.7500 0.0555(16) Uani d S 1 2 . .
H H10A 0.4629 0.2973 0.8008 0.083 Uiso calc PR 0.50 1 C -1
H H10B 0.5979 0.2973 0.7486 0.083 Uiso calc PR 0.50 1 C -1
H H10C 0.4392 0.2973 0.7006 0.083 Uiso calc PR 0.50 1 C -1

loop_
_atom_site_aniso_label
_atom_site_aniso_U_11
_atom_site_aniso_U_22
_atom_site_aniso_U_33
_atom_site_aniso_U_12
_atom_site_aniso_U_13
_atom_site_aniso_U_23
Ni 0.0253(4) 0.0131(4) 0.0551(6) 0.000 0.0195(4) 0.000
Cl1 0.0651(14) 0.0221(8) 0.0840(16) 0.0086(8) 0.0232(11) -0.0024(8)
O2 0.201(15) 0.173(14) 0.218(15) 0.025(9) 0.034(10) -0.029(9)
O3 0.150(9) 0.049(5) 0.131(8) -0.031(5) 0.013(6) 0.048(5)
O4 0.104(7) 0.022(3) 0.141(8) 0.003(3) 0.063(5) -0.004(3)
O5 0.117(7) 0.117(7) 0.093(6) 0.022(6) -0.005(5) -0.035(5)
O1W 0.122(9) 0.232(15) 0.087(7) -0.090(10) 0.017(6) -0.022(8)
O1 0.0294(12) 0.0186(11) 0.0479(14) -0.0039(9) 0.0068(10) 0.0020(9)
N1 0.0461(19) 0.0204(14) 0.079(2) 0.0067(13) 0.0404(18) 0.0113(14)
N2 0.0320(15) 0.0318(16) 0.063(2) 0.0107(13) 0.0194(14) 0.0140(14)
C1 0.090(4) 0.070(4) 0.106(5) 0.023(3) 0.058(4) 0.052(3)
C2 0.059(3) 0.044(2) 0.067(3) 0.018(2) 0.034(2) 0.026(2)
C3 0.061(3) 0.065(3) 0.083(3) 0.034(2) 0.029(3) 0.044(3)
C4 0.038(2) 0.058(3) 0.066(3) 0.0198(19) 0.0136(19) 0.024(2)
C5 0.041(2) 0.070(3) 0.054(2) 0.014(2) 0.0018(19) 0.010(2)
C6 0.044(3) 0.094(4) 0.087(4) 0.032(3) 0.010(3) 0.031(3)
C7 0.038(2) 0.038(2) 0.090(3) 0.0211(17) 0.033(2) 0.014(2)
C8 0.042(2) 0.034(2) 0.086(3) 0.0081(17) 0.042(2) 0.002(2)
C9 0.024(2) 0.019(2) 0.050(3) 0.000 -0.001(2) 0.000
C10 0.074(4) 0.017(2) 0.076(4) 0.000 0.010(3) 0.000

loop_
_atom_type_symbol
_atom_type_description
_atom_type_scat_dispersion_real
_atom_type_scat_dispersion_imag
_atom_type_scat_source
C C 0.0181 0.0091 'International Tables Vol C Tables 4.2.6.8 and 6.1.1.4'
H H 0.0000 0.0000 'International Tables Vol C Tables 4.2.6.8 and 6.1.1.4'
N N 0.0311 0.0180 'International Tables Vol C Tables 4.2.6.8 and 6.1.1.4'
O O 0.0492 0.0322 'International Tables Vol C Tables 4.2.6.8 and 6.1.1.4'
Cl Cl 0.3639 0.7018 'International Tables Vol C Tables 4.2.6.8 and 6.1.1.4'
Ni Ni -3.0029 0.5091 'International Tables Vol C Tables 4.2.6.8 and 6.1.1.4'

loop_
_geom_angle_atom_site_label_1
_geom_angle_atom_site_label_2
_geom_angle_atom_site_label_3
_geom_angle_site_symmetry_1
_geom_angle_site_symmetry_3
_geom_angle
_geom_angle_publ_flag
N1 Ni N1 2_656 . 104.01(18) ?
N1 Ni O1 2_656 2_656 158.84(12) ?
N1 Ni O1 . 2_656 96.96(11) ?
N1 Ni O1 2_656 . 96.96(11) ?
N1 Ni O1 . . 158.84(12) ?
O1 Ni O1 2_656 . 62.28(13) y
N1 Ni N2 2_656 . 85.68(14) ?
N1 Ni N2 . . 91.80(13) ?
O1 Ni N2 2_656 . 96.56(11) ?
O1 Ni N2 . . 86.94(11) ?
N1 Ni N2 2_656 2_656 91.80(13) ?
N1 Ni N2 . 2_656 85.68(14) ?
O1 Ni N2 2_656 2_656 86.94(11) ?
O1 Ni N2 . 2_656 96.56(11) ?
N2 Ni N2 . 2_656 175.92(17) ?
O4 Cl1 O5 . . 112.8(5) ?
O4 Cl1 O2 . . 109.7(5) ?
O5 Cl1 O2 . . 109.9(5) ?
O4 Cl1 O3 . . 107.8(4) ?
O5 Cl1 O3 . . 108.5(5) ?
O2 Cl1 O3 . . 108.0(5) ?
H1W1 O1W H1W2 . . 107.9 ?
C9 O1 Ni . . 88.4(2) ?
C8 N1 C2 2_656 . 113.0(3) ?
C8 N1 Ni 2_656 . 103.3(3) ?
C2 N1 Ni . . 116.1(2) ?
C8 N1 H1 2_656 . 108.0 ?
C2 N1 H1 . . 108.0 ?
Ni N1 H1 . . 108.0 ?
C7 N2 C4 . . 113.9(3) ?
C7 N2 Ni . . 103.7(3) ?
C4 N2 Ni . . 120.9(2) ?
C7 N2 H2 . . 105.7 ?
C4 N2 H2 . . 105.7 ?
Ni N2 H2 . . 105.7 ?
C2 C1 H1A . . 109.5 ?
C2 C1 H1B . . 109.5 ?
H1A C1 H1B . . 109.5 ?
C2 C1 H1C . . 109.5 ?
H1A C1 H1C . . 109.5 ?
H1B C1 H1C . . 109.5 ?
N1 C2 C3 . . 111.1(4) ?
N1 C2 C1 . . 112.4(5) ?
C3 C2 C1 . . 108.6(4) ?
N1 C2 H2A . . 108.2 ?
C3 C2 H2A . . 108.2 ?
C1 C2 H2A . . 108.2 ?
C2 C3 C4 . . 118.2(3) ?
C2 C3 H3A . . 107.8 ?
C4 C3 H3A . . 107.8 ?
C2 C3 H3B . . 107.8 ?
C4 C3 H3B . . 107.8 ?
H3A C3 H3B . . 107.1 ?
N2 C4 C5 . . 107.7(3) ?
N2 C4 C3 . . 110.4(4) ?
C5 C4 C3 . . 112.0(4) ?
N2 C4 C6 . . 111.1(4) ?
C5 C4 C6 . . 107.3(5) ?
C3 C4 C6 . . 108.4(4) ?
C4 C5 H5A . . 109.5 ?
C4 C5 H5B . . 109.5 ?
H5A C5 H5B . . 109.5 ?
C4 C5 H5C . . 109.5 ?
H5A C5 H5C . . 109.5 ?
H5B C5 H5C . . 109.5 ?
C4 C6 H6A . . 109.5 ?
C4 C6 H6B . . 109.5 ?
H6A C6 H6B . . 109.5 ?
C4 C6 H6C . . 109.5 ?
H6A C6 H6C . . 109.5 ?
H6B C6 H6C . . 109.5 ?
N2 C7 C8 . . 110.3(3) ?
N2 C7 H7A . . 109.6 ?
C8 C7 H7A . . 109.6 ?
N2 C7 H7B . . 109.6 ?
C8 C7 H7B . . 109.6 ?
H7A C7 H7B . . 108.1 ?
N1 C8 C7 2_656 . 110.0(3) ?
N1 C8 H8A 2_656 . 109.7 ?
C7 C8 H8A . . 109.7 ?
N1 C8 H8B 2_656 . 109.7 ?
C7 C8 H8B . . 109.7 ?
H8A C8 H8B . . 108.2 ?
O1 C9 O1 2_656 . 120.9(4) ?
O1 C9 C10 2_656 . 119.6(2) ?
O1 C9 C10 . . 119.6(2) ?
C9 C10 H10A . . 109.5 ?
C9 C10 H10B . . 109.5 ?
C9 C10 H10C . . 109.5 ?

loop_
_geom_bond_atom_site_label_1
_geom_bond_atom_site_label_2
_geom_bond_site_symmetry_2
_geom_bond_distance
_geom_bond_publ_flag
Ni O1 . 2.118(2) y
Ni N1 2_656 2.089(3) ?
Ni N1 . 2.089(3) y
Ni O1 2_656 2.118(2) ?
Ni N2 . 2.136(3) y
Ni N2 2_656 2.136(3) ?
Cl1 O4 . 1.400(5) ?
Cl1 O5 . 1.404(6) ?
Cl1 O2 . 1.424(8) ?
Cl1 O3 . 1.439(7) ?
O1W H1W1 . 0.8400 ?
O1W H1W2 . 0.8399 ?
O1 C9 . 1.259(3) ?
N1 C8 2_656 1.481(5) ?
N1 C2 . 1.488(6) ?
N1 H1 . 0.8800 ?
N2 C7 . 1.475(5) ?
N2 C4 . 1.493(6) ?
N2 H2 . 0.8800 ?
C1 C2 . 1.534(6) ?
C1 H1A . 0.9800 ?
C1 H1B . 0.9800 ?
C1 H1C . 0.9800 ?
C2 C3 . 1.532(6) ?
C2 H2A . 1.0000 ?
C3 C4 . 1.532(7) ?
C3 H3A . 0.9900 ?
C3 H3B . 0.9900 ?
C4 C5 . 1.521(7) ?
C4 C6 . 1.556(6) ?
C5 H5A . 0.9800 ?
C5 H5B . 0.9800 ?
C5 H5C . 0.9800 ?
C6 H6A . 0.9800 ?
C6 H6B . 0.9800 ?
C6 H6C . 0.9800 ?
C7 C8 . 1.495(7) ?
C7 H7A . 0.9900 ?
C7 H7B . 0.9900 ?
C8 N1 2_656 1.481(5) ?
C8 H8A . 0.9900 ?
C8 H8B . 0.9900 ?
C9 O1 2_656 1.259(3) ?
C9 C10 . 1.503(7) ?
C10 H10A . 0.9800 ?
C10 H10B . 0.9800 ?
C10 H10C . 0.9800 ?

loop_
_geom_hbond_atom_site_label_D
_geom_hbond_atom_site_label_H
_geom_hbond_atom_site_label_A
_geom_hbond_site_symmetry_A
_geom_hbond_distance_DH
_geom_hbond_distance_HA
_geom_hbond_distance_DA
_geom_hbond_angle_DHA
N1 H1 O2 . 0.88 2.47 3.289(14) 154
N1 H1 O3 2_656 0.88 2.35 3.181(9) 158
N2 H2 O4 4_546 0.88 2.50 3.276(8) 148
O1w H1w1 O1 3 0.84 1.94 2.754(11) 163
O1w H1w2 O2 . 0.84 2.14 2.950(18) 163
C3 H3A O1W 8_465 0.99 2.14 3.057(13) 153

loop_
_geom_torsion_atom_site_label_1
_geom_torsion_atom_site_label_2
_geom_torsion_atom_site_label_3
_geom_torsion_atom_site_label_4
_geom_torsion_site_symmetry_1
_geom_torsion_site_symmetry_4
_geom_torsion
N1 Ni O1 C9 2_656 . -175.68(14)
N1 Ni O1 C9 . . 11.9(4)
O1 Ni O1 C9 2_656 . 0.0
N2 Ni O1 C9 . . 99.05(14)
N2 Ni O1 C9 2_656 . -83.05(14)
N1 Ni N1 C8 2_656 2_656 109.4(3)
O1 Ni N1 C8 2_656 2_656 -67.8(3)
O1 Ni N1 C8 . 2_656 -78.4(5)
N2 Ni N1 C8 . 2_656 -164.6(3)
N2 Ni N1 C8 2_656 2_656 18.6(3)
N1 Ni N1 C2 2_656 . -126.3(3)
O1 Ni N1 C2 2_656 . 56.5(3)
O1 Ni N1 C2 . . 45.9(5)
N2 Ni N1 C2 . . -40.3(3)
N2 Ni N1 C2 2_656 . 142.9(3)
N1 Ni N2 C7 2_656 . 10.5(2)
N1 Ni N2 C7 . . -93.4(2)
O1 Ni N2 C7 2_656 . 169.4(2)
O1 Ni N2 C7 . . 107.7(2)
N1 Ni N2 C4 2_656 . 139.7(3)
N1 Ni N2 C4 . . 35.8(3)
O1 Ni N2 C4 2_656 . -61.4(3)
O1 Ni N2 C4 . . -123.0(3)
C8 N1 C2 C3 2_656 . 180.0(3)
Ni N1 C2 C3 . . 60.9(4)
C8 N1 C2 C1 2_656 . -58.0(4)
Ni N1 C2 C1 . . -177.1(3)
N1 C2 C3 C4 . . -73.5(6)
C1 C2 C3 C4 . . 162.3(5)
C7 N2 C4 C5 . . -161.4(3)
Ni N2 C4 C5 . . 74.0(4)
C7 N2 C4 C3 . . 76.1(4)
Ni N2 C4 C3 . . -48.5(4)
C7 N2 C4 C6 . . -44.2(5)
Ni N2 C4 C6 . . -168.8(3)
C2 C3 C4 N2 . . 65.0(6)
C2 C3 C4 C5 . . -55.0(7)
C2 C3 C4 C6 . . -173.1(5)
C4 N2 C7 C8 . . -172.0(3)
Ni N2 C7 C8 . . -38.6(4)
N2 C7 C8 N1 . 2_656 60.1(4)
Ni O1 C9 O1 . 2_656 0.0
Ni O1 C9 C10 . . 180.0000(10)
